data_1548383
loop_
_publ_author_name
'He, Xin'
'Xue, Yang'
'Li, Cui-Cui'
'Wang, Yuechao'
'Jiang, Hong'
'Zhao, Liang'

_publ_section_title
;
 Synthesis of stable polymetalated aromatic complexes through
 metal-macrocycle capsule-triggered cyclization.
;
_journal_issue 6
_journal_name_full 'Chemical science'
_journal_page_first 1481
_journal_page_last 1487
_journal_paper_doi 10.1039/c7sc04503d
_journal_volume 9
_journal_year 2018
_chemical_formula_sum 'C73.5 H68 Ag5 F9 N18 O12.5 S3'
_chemical_formula_weight 2209.99
_space_group_IT_number 2
_space_group_name_Hall '-P 1'
_space_group_name_H-M_alt 'P -1'
_symmetry_cell_setting triclinic
_symmetry_space_group_name_Hall '-P 1'
_symmetry_space_group_name_H-M 'P -1'
_atom_sites_solution_hydrogens geom
_atom_sites_solution_primary direct
_atom_sites_solution_secondary difmap
_audit_creation_method SHELXL-97
_audit_update_record
;
2017-06-28 deposited with the CCDC.
2017-12-04 downloaded from the CCDC.
;
_cell_angle_alpha 96.459(2)
_cell_angle_beta 93.928(2)
_cell_angle_gamma 95.369(2)
_cell_formula_units_Z 2
_cell_length_a 14.8347(3)
_cell_length_b 15.7643(3)
_cell_length_c 18.6915(4)
_cell_measurement_reflns_used 22818
_cell_measurement_temperature 173.00(10)
_cell_measurement_theta_max 76.5820
_cell_measurement_theta_min 4.5250
_cell_volume 4310.55(15)
_computing_cell_refinement 'CrysAlisPro 1.171.38.43f (Rigaku OD, 2015)'
_computing_data_collection 'CrysAlisPro 1.171.38.43f (Rigaku OD, 2015)'
_computing_data_reduction 'CrysAlisPro 1.171.38.43f (Rigaku OD, 2015)'
_computing_structure_refinement 'SHELXL-97 (Sheldrick, 1997)'
_computing_structure_solution 'SHELXS-97 (Sheldrick, 1990)'
_diffrn_ambient_temperature 173.00(10)
_diffrn_measured_fraction_theta_full 0.999
_diffrn_measured_fraction_theta_max 0.999
_diffrn_measurement_device_type 'four-circle diffractometer'
_diffrn_measurement_method '\w scans'
_diffrn_radiation_monochromator mirror
_diffrn_radiation_source 'micro-focus sealed X-ray tube'
_diffrn_radiation_type CuK\a
_diffrn_radiation_wavelength 1.54178
_diffrn_reflns_av_R_equivalents 0.0557
_diffrn_reflns_av_sigmaI/netI 0.0570
_diffrn_reflns_limit_h_max 18
_diffrn_reflns_limit_h_min -14
_diffrn_reflns_limit_k_max 19
_diffrn_reflns_limit_k_min -18
_diffrn_reflns_limit_l_max 22
_diffrn_reflns_limit_l_min -19
_diffrn_reflns_number 33560
_diffrn_reflns_theta_full 70.01
_diffrn_reflns_theta_max 70.01
_diffrn_reflns_theta_min 3.48
_exptl_absorpt_coefficient_mu 10.391
_exptl_absorpt_correction_T_max 1.00000
_exptl_absorpt_correction_T_min 0.04249
_exptl_absorpt_correction_type multi-scan
_exptl_crystal_colour Pale-yellow
_exptl_crystal_density_diffrn 1.703
_exptl_crystal_density_method 'not measured'
_exptl_crystal_description Block
_exptl_crystal_F_000 2198
_exptl_crystal_size_max 0.24
_exptl_crystal_size_mid 0.20
_exptl_crystal_size_min 0.12
_refine_diff_density_max 1.845
_refine_diff_density_min -1.779
_refine_diff_density_rms 0.158
_refine_ls_extinction_method none
_refine_ls_goodness_of_fit_ref 1.021
_refine_ls_hydrogen_treatment constr
_refine_ls_matrix_type full
_refine_ls_number_parameters 1127
_refine_ls_number_reflns 16326
_refine_ls_number_restraints 0
_refine_ls_restrained_S_all 1.021
_refine_ls_R_factor_all 0.0573
_refine_ls_R_factor_gt 0.0534
_refine_ls_shift/su_max 0.000
_refine_ls_shift/su_mean 0.000
_refine_ls_structure_factor_coef Fsqd
_refine_ls_weighting_details 'calc w=1/[\s^2^(Fo^2^)+(0.1035P)^2^+4.4570P] where P=(Fo^2^+2Fc^2^)/3'
_refine_ls_weighting_scheme calc
_refine_ls_wR_factor_gt 0.1529
_refine_ls_wR_factor_ref 0.1578
_reflns_number_gt 14704
_reflns_number_total 16326
_reflns_threshold_expression >2sigma(I)
_cod_data_source_file c7sc04503d2.cif
_cod_data_source_block y_CCDC3
_cod_depositor_comments 'Adding full bibliography for 1548380--1548386.cif.'
_cod_original_sg_symbol_H-M P-1
_cod_original_formula_sum 'C73.50 H68 Ag5 F9 N18 O12.50 S3'
_cod_database_code 1548383

loop_
_symmetry_equiv_pos_as_xyz
'x, y, z'
'-x, -y, -z'

loop_
_atom_site_label
_atom_site_type_symbol
_atom_site_fract_x
_atom_site_fract_y
_atom_site_fract_z
_atom_site_U_iso_or_equiv
_atom_site_adp_type
_atom_site_occupancy
_atom_site_symmetry_multiplicity
_atom_site_calc_flag
_atom_site_refinement_flags
Ag1 Ag 0.17022(2) 0.24843(2) 0.367920(19) 0.02873(10) Uani 1 1 d .
Ag2 Ag 0.18342(3) 0.24275(2) 0.220592(19) 0.03058(10) Uani 1 1 d .
Ag3 Ag 0.38759(2) 0.25318(2) 0.186938(19) 0.02791(10) Uani 1 1 d .
Ag4 Ag 0.37517(3) 0.23539(2) 0.332067(19) 0.03064(10) Uani 1 1 d .
Ag5 Ag 0.25285(2) 0.03478(2) 0.249219(19) 0.02831(10) Uani 1 1 d .
N1 N 0.2132(3) 0.4935(3) 0.2995(3) 0.0336(9) Uani 1 1 d .
H1 H 0.2443 0.5422 0.2984 0.040 Uiso 1 1 calc R
N2 N 0.4006(3) 0.4922(2) 0.3117(2) 0.0304(9) Uani 1 1 d .
H2 H 0.3806 0.5410 0.3233 0.037 Uiso 1 1 calc R
N3 N 0.1171(3) 0.1722(3) 0.4500(2) 0.0277(8) Uani 1 1 d .
N4 N 0.1200(3) 0.0405(3) 0.3801(2) 0.0280(8) Uani 1 1 d .
N5 N 0.1125(2) 0.0524(2) 0.2570(2) 0.0213(7) Uani 1 1 d .
N6 N 0.1139(3) 0.0422(2) 0.1315(2) 0.0236(7) Uani 1 1 d .
N7 N 0.1486(3) 0.1838(2) 0.1087(2) 0.0249(8) Uani 1 1 d .
N8 N 0.1716(3) 0.3292(3) 0.0945(3) 0.0332(9) Uani 1 1 d .
N9 N 0.3235(3) 0.3340(2) 0.0767(2) 0.0302(8) Uani 1 1 d .
N10 N 0.4731(3) 0.3236(3) 0.0601(3) 0.0349(9) Uani 1 1 d .
N11 N 0.4251(3) 0.1850(3) 0.0856(2) 0.0249(8) Uani 1 1 d .
N12 N 0.3863(3) 0.0500(2) 0.1211(2) 0.0245(8) Uani 1 1 d .
N13 N 0.3977(2) 0.0462(2) 0.2458(2) 0.0214(7) Uani 1 1 d .
N14 N 0.3936(3) 0.0238(2) 0.3661(2) 0.0239(7) Uani 1 1 d .
N15 N 0.3946(3) 0.1624(2) 0.4260(2) 0.0251(8) Uani 1 1 d .
N16 N 0.4074(3) 0.3049(3) 0.4782(3) 0.0337(9) Uani 1 1 d .
N17 N 0.2582(3) 0.3146(3) 0.4973(2) 0.0317(9) Uani 1 1 d .
N18 N 0.1063(3) 0.3098(3) 0.5116(3) 0.0381(10) Uani 1 1 d .
C1 C 0.1797(3) 0.3510(3) 0.3017(3) 0.0276(9) Uani 1 1 d .
C2 C 0.2488(3) 0.4160(3) 0.3000(3) 0.0280(9) Uani 1 1 d .
C3 C 0.1202(4) 0.4814(3) 0.3011(3) 0.0323(10) Uani 1 1 d .
C4 C 0.0567(4) 0.5398(4) 0.2990(4) 0.0435(13) Uani 1 1 d .
H4 H 0.0740 0.5978 0.2977 0.052 Uiso 1 1 calc R
C5 C -0.0339(4) 0.5089(4) 0.2989(4) 0.0488(15) Uani 1 1 d .
H5 H -0.0785 0.5464 0.2965 0.059 Uiso 1 1 calc R
C6 C -0.0589(4) 0.4216(4) 0.3024(4) 0.0488(15) Uani 1 1 d .
H6 H -0.1199 0.4024 0.3038 0.059 Uiso 1 1 calc R
C7 C 0.0051(4) 0.3636(3) 0.3036(3) 0.0393(12) Uani 1 1 d .
H7 H -0.0125 0.3057 0.3053 0.047 Uiso 1 1 calc R
C8 C 0.0963(3) 0.3929(3) 0.3025(3) 0.0284(9) Uani 1 1 d .
C9 C 0.4017(3) 0.3494(3) 0.2784(3) 0.0275(9) Uani 1 1 d .
C10 C 0.3477(4) 0.4148(3) 0.2968(3) 0.0292(10) Uani 1 1 d .
C11 C 0.4897(3) 0.4798(3) 0.3054(3) 0.0297(10) Uani 1 1 d .
C12 C 0.5663(4) 0.5395(3) 0.3146(4) 0.0412(12) Uani 1 1 d .
H12 H 0.5618 0.5976 0.3275 0.049 Uiso 1 1 calc R
C13 C 0.6488(4) 0.5091(4) 0.3038(4) 0.0466(14) Uani 1 1 d .
H13 H 0.7013 0.5471 0.3103 0.056 Uiso 1 1 calc R
C14 C 0.6552(4) 0.4217(4) 0.2831(4) 0.0465(14) Uani 1 1 d .
H14 H 0.7117 0.4028 0.2753 0.056 Uiso 1 1 calc R
C15 C 0.5788(4) 0.3633(4) 0.2741(3) 0.0364(11) Uani 1 1 d .
H15 H 0.5839 0.3055 0.2608 0.044 Uiso 1 1 calc R
C16 C 0.4937(3) 0.3914(3) 0.2851(3) 0.0278(9) Uani 1 1 d .
C17 C 0.1083(3) 0.2191(3) 0.5132(3) 0.0339(11) Uani 1 1 d .
C18 C 0.1002(4) 0.1839(4) 0.5770(3) 0.0420(13) Uani 1 1 d .
H18 H 0.0936 0.2179 0.6199 0.050 Uiso 1 1 calc R
C19 C 0.1024(4) 0.0960(4) 0.5747(3) 0.0437(13) Uani 1 1 d .
H19 H 0.0995 0.0705 0.6172 0.052 Uiso 1 1 calc R
C20 C 0.1087(3) 0.0462(3) 0.5105(3) 0.0338(11) Uani 1 1 d .
H20 H 0.1088 -0.0129 0.5086 0.041 Uiso 1 1 calc R
C21 C 0.1149(3) 0.0866(3) 0.4482(3) 0.0261(9) Uani 1 1 d .
C22 C 0.1367(4) -0.0500(3) 0.3774(3) 0.0330(10) Uani 1 1 d .
H22A H 0.0847 -0.0824 0.3923 0.049 Uiso 1 1 calc R
H22B H 0.1890 -0.0550 0.4092 0.049 Uiso 1 1 calc R
H22C H 0.1472 -0.0716 0.3290 0.049 Uiso 1 1 calc R
C23 C 0.0726(3) 0.0647(3) 0.3191(2) 0.0223(8) Uani 1 1 d .
C24 C -0.0110(3) 0.0980(3) 0.3209(3) 0.0282(9) Uani 1 1 d .
H24 H -0.0377 0.1079 0.3642 0.034 Uiso 1 1 calc R
C25 C -0.0535(3) 0.1158(3) 0.2572(3) 0.0303(10) Uani 1 1 d .
H25 H -0.1093 0.1383 0.2575 0.036 Uiso 1 1 calc R
C26 C -0.0135(3) 0.1004(3) 0.1925(3) 0.0276(9) Uani 1 1 d .
H26 H -0.0417 0.1119 0.1491 0.033 Uiso 1 1 calc R
C27 C 0.0692(3) 0.0676(3) 0.1948(3) 0.0230(8) Uani 1 1 d .
C28 C 0.0910(3) -0.0499(3) 0.1047(3) 0.0286(9) Uani 1 1 d .
H28A H 0.0813 -0.0817 0.1449 0.043 Uiso 1 1 calc R
H28B H 0.1401 -0.0708 0.0793 0.043 Uiso 1 1 calc R
H28C H 0.0367 -0.0568 0.0727 0.043 Uiso 1 1 calc R
C29 C 0.1325(3) 0.0999(3) 0.0824(3) 0.0243(9) Uani 1 1 d .
C30 C 0.1390(3) 0.0731(3) 0.0087(3) 0.0305(10) Uani 1 1 d .
H30 H 0.1309 0.0151 -0.0090 0.037 Uiso 1 1 calc R
C31 C 0.1574(4) 0.1344(4) -0.0364(3) 0.0359(11) Uani 1 1 d .
H31 H 0.1637 0.1177 -0.0850 0.043 Uiso 1 1 calc R
C32 C 0.1667(4) 0.2210(3) -0.0106(3) 0.0359(11) Uani 1 1 d .
H32 H 0.1752 0.2631 -0.0414 0.043 Uiso 1 1 calc R
C33 C 0.1628(3) 0.2420(3) 0.0622(3) 0.0287(10) Uani 1 1 d .
C34 C 0.0876(4) 0.3685(4) 0.1073(4) 0.0424(13) Uani 1 1 d .
H34A H 0.0716 0.3995 0.0677 0.064 Uiso 1 1 calc R
H34B H 0.0965 0.4073 0.1512 0.064 Uiso 1 1 calc R
H34C H 0.0396 0.3245 0.1115 0.064 Uiso 1 1 calc R
C35 C 0.2539(4) 0.3784(3) 0.0940(3) 0.0320(10) Uani 1 1 d .
C36 C 0.2645(4) 0.4671(3) 0.1133(3) 0.0394(12) Uani 1 1 d .
H36 H 0.2152 0.4973 0.1237 0.047 Uiso 1 1 calc R
C37 C 0.3516(5) 0.5084(4) 0.1164(4) 0.0498(15) Uani 1 1 d .
H37 H 0.3613 0.5671 0.1310 0.060 Uiso 1 1 calc R
C38 C 0.4247(4) 0.4637(4) 0.0982(4) 0.0449(14) Uani 1 1 d .
H38 H 0.4831 0.4913 0.0994 0.054 Uiso 1 1 calc R
C39 C 0.4065(4) 0.3749(3) 0.0779(3) 0.0329(10) Uani 1 1 d .
C40 C 0.5663(4) 0.3607(4) 0.0523(5) 0.0521(16) Uani 1 1 d .
H40A H 0.6040 0.3153 0.0417 0.078 Uiso 1 1 calc R
H40B H 0.5899 0.3951 0.0964 0.078 Uiso 1 1 calc R
H40C H 0.5657 0.3959 0.0136 0.078 Uiso 1 1 calc R
C41 C 0.4503(3) 0.2352(3) 0.0353(3) 0.0307(10) Uani 1 1 d .
C42 C 0.4568(4) 0.2038(4) -0.0353(3) 0.0381(12) Uani 1 1 d .
H42 H 0.4766 0.2398 -0.0684 0.046 Uiso 1 1 calc R
C43 C 0.4331(4) 0.1170(4) -0.0563(3) 0.0378(11) Uani 1 1 d .
H43 H 0.4335 0.0949 -0.1046 0.045 Uiso 1 1 calc R
C44 C 0.4089(3) 0.0632(3) -0.0060(3) 0.0310(10) Uani 1 1 d .
H44 H 0.3942 0.0046 -0.0193 0.037 Uiso 1 1 calc R
C45 C 0.4069(3) 0.0995(3) 0.0661(3) 0.0245(9) Uani 1 1 d .
C46 C 0.3444(3) -0.0385(3) 0.1002(3) 0.0307(10) Uani 1 1 d .
H46A H 0.3880 -0.0726 0.0786 0.046 Uiso 1 1 calc R
H46B H 0.2930 -0.0383 0.0660 0.046 Uiso 1 1 calc R
H46C H 0.3247 -0.0624 0.1422 0.046 Uiso 1 1 calc R
C47 C 0.4402(3) 0.0655(3) 0.1875(3) 0.0229(8) Uani 1 1 d .
C48 C 0.5311(3) 0.0953(3) 0.1934(3) 0.0256(9) Uani 1 1 d .
H48 H 0.5600 0.1087 0.1529 0.031 Uiso 1 1 calc R
C49 C 0.5785(3) 0.1050(3) 0.2604(3) 0.0305(10) Uani 1 1 d .
H49 H 0.6396 0.1258 0.2653 0.037 Uiso 1 1 calc R
C50 C 0.5357(3) 0.0839(3) 0.3205(3) 0.0278(9) Uani 1 1 d .
H50 H 0.5669 0.0896 0.3659 0.033 Uiso 1 1 calc R
C51 C 0.4444(3) 0.0539(3) 0.3100(3) 0.0225(8) Uani 1 1 d .
C52 C 0.3897(4) -0.0697(3) 0.3682(3) 0.0320(10) Uani 1 1 d .
H52A H 0.4435 -0.0830 0.3945 0.048 Uiso 1 1 calc R
H52B H 0.3859 -0.0984 0.3198 0.048 Uiso 1 1 calc R
H52C H 0.3372 -0.0887 0.3917 0.048 Uiso 1 1 calc R
C53 C 0.3887(3) 0.0769(3) 0.4302(2) 0.0231(8) Uani 1 1 d .
C54 C 0.3731(3) 0.0441(3) 0.4954(3) 0.0311(10) Uani 1 1 d .
H54 H 0.3673 -0.0148 0.4975 0.037 Uiso 1 1 calc R
C55 C 0.3665(4) 0.0997(4) 0.5557(3) 0.0377(11) Uani 1 1 d .
H55 H 0.3545 0.0788 0.5990 0.045 Uiso 1 1 calc R
C56 C 0.3778(4) 0.1876(3) 0.5526(3) 0.0352(11) Uani 1 1 d .
H56 H 0.3755 0.2261 0.5938 0.042 Uiso 1 1 calc R
C57 C 0.3924(3) 0.2165(3) 0.4872(3) 0.0294(10) Uani 1 1 d .
C58 C 0.5017(4) 0.3405(4) 0.4758(3) 0.0408(12) Uani 1 1 d .
H58A H 0.5241 0.3693 0.5225 0.061 Uiso 1 1 calc R
H58B H 0.5047 0.3806 0.4408 0.061 Uiso 1 1 calc R
H58C H 0.5382 0.2950 0.4625 0.061 Uiso 1 1 calc R
C59 C 0.3397(4) 0.3568(3) 0.4929(3) 0.0299(10) Uani 1 1 d .
C60 C 0.3543(4) 0.4463(3) 0.4980(4) 0.0427(13) Uani 1 1 d .
H60 H 0.4114 0.4744 0.4943 0.051 Uiso 1 1 calc R
C61 C 0.2798(5) 0.4906(4) 0.5088(5) 0.0570(18) Uani 1 1 d .
H61 H 0.2869 0.5503 0.5126 0.068 Uiso 1 1 calc R
C62 C 0.1944(5) 0.4491(4) 0.5142(4) 0.0493(15) Uani 1 1 d .
H62 H 0.1441 0.4792 0.5210 0.059 Uiso 1 1 calc R
C63 C 0.1877(4) 0.3595(3) 0.5089(3) 0.0325(10) Uani 1 1 d .
C64 C 0.0207(5) 0.3473(5) 0.5208(5) 0.0596(19) Uani 1 1 d .
H64A H -0.0289 0.3027 0.5126 0.089 Uiso 1 1 calc R
H64B H 0.0132 0.3879 0.4867 0.089 Uiso 1 1 calc R
H64C H 0.0215 0.3760 0.5690 0.089 Uiso 1 1 calc R
S1 S 0.75271(8) 0.14997(8) 0.09766(7) 0.0297(2) Uani 1 1 d .
F1 F 0.7983(4) 0.3072(3) 0.0710(3) 0.0744(14) Uani 1 1 d .
F2 F 0.8780(3) 0.2681(3) 0.1590(3) 0.0673(12) Uani 1 1 d .
F3 F 0.7414(4) 0.2988(4) 0.1703(3) 0.0894(18) Uani 1 1 d .
O1 O 0.8191(3) 0.1200(3) 0.0518(2) 0.0416(9) Uani 1 1 d .
O2 O 0.7528(3) 0.1137(3) 0.1652(3) 0.0520(11) Uani 1 1 d .
O3 O 0.6642(3) 0.1545(3) 0.0634(2) 0.0403(9) Uani 1 1 d .
C65 C 0.7951(4) 0.2622(4) 0.1260(4) 0.0471(14) Uani 1 1 d .
S2 S 0.22100(10) 0.85038(8) 0.56106(8) 0.0372(3) Uani 1 1 d .
F4 F 0.3184(3) 0.7418(3) 0.6155(4) 0.0845(17) Uani 1 1 d .
F5 F 0.2022(3) 0.6817(2) 0.5525(3) 0.0617(11) Uani 1 1 d .
F6 F 0.1902(5) 0.7473(3) 0.6579(3) 0.093(2) Uani 1 1 d .
O4 O 0.2833(5) 0.8509(3) 0.5082(4) 0.082(2) Uani 1 1 d .
O5 O 0.2422(4) 0.9145(3) 0.6214(3) 0.0579(12) Uani 1 1 d .
O6 O 0.1263(3) 0.8421(3) 0.5354(3) 0.0589(13) Uani 1 1 d .
C66 C 0.2310(4) 0.7497(3) 0.5985(3) 0.0386(12) Uani 1 1 d .
S3 S 0.22653(11) 0.76741(10) 0.20855(10) 0.0492(4) Uani 1 1 d .
F7 F 0.2693(4) 0.7760(3) 0.0760(3) 0.0756(14) Uani 1 1 d .
F8 F 0.2081(4) 0.6519(3) 0.0936(3) 0.0836(16) Uani 1 1 d .
F9 F 0.1261(4) 0.7563(3) 0.0874(3) 0.0701(13) Uani 1 1 d .
O7 O 0.3197(4) 0.7471(4) 0.2219(3) 0.0702(15) Uani 1 1 d .
O8 O 0.1598(4) 0.7154(4) 0.2399(4) 0.0813(19) Uani 1 1 d .
O9 O 0.2192(4) 0.8583(3) 0.2167(3) 0.0541(11) Uani 1 1 d .
C67 C 0.2073(5) 0.7360(4) 0.1104(4) 0.0541(16) Uani 1 1 d .
O10 O 0.3376(4) 0.6538(3) 0.3347(3) 0.0543(12) Uani 1 1 d .
C68 C 0.3011(8) 0.6992(6) 0.3923(5) 0.078(3) Uani 1 1 d .
O11 O 0.1787(5) 0.4012(4) -0.1111(4) 0.0753(17) Uani 1 1 d .
C69 C 0.3285(8) 0.3726(10) -0.1275(9) 0.120(5) Uani 1 1 d .
H69A H 0.3080 0.3434 -0.1745 0.179 Uiso 1 1 calc R
H69B H 0.3273 0.3322 -0.0928 0.179 Uiso 1 1 calc R
H69C H 0.3894 0.3988 -0.1284 0.179 Uiso 1 1 calc R
C70 C 0.2677(9) 0.4400(8) -0.1073(7) 0.111(5) Uani 1 1 d .
H70A H 0.2856 0.4674 -0.0587 0.133 Uiso 1 1 calc R
H70B H 0.2720 0.4834 -0.1401 0.133 Uiso 1 1 calc R
C71 C 0.1137(8) 0.4617(5) -0.0926(6) 0.088(3) Uani 1 1 d .
H71A H 0.1148 0.5048 -0.1258 0.105 Uiso 1 1 calc R
H71B H 0.1297 0.4905 -0.0441 0.105 Uiso 1 1 calc R
C72 C 0.0214(7) 0.4154(6) -0.0967(7) 0.090(3) Uani 1 1 d .
H72A H 0.0009 0.3969 -0.1463 0.135 Uiso 1 1 calc R
H72B H -0.0195 0.4530 -0.0757 0.135 Uiso 1 1 calc R
H72C H 0.0231 0.3664 -0.0706 0.135 Uiso 1 1 calc R
O12 O 0.4878(6) 0.8277(7) 0.2080(5) 0.056(2) Uani 0.50 1 d P
C73 C 0.5274(9) 0.7734(14) 0.2491(9) 0.071(5) Uani 0.50 1 d P
O13 O 0.2073(6) 1.0510(5) 0.8003(5) 0.0440(18) Uani 0.50 1 d P
C74 C 0.2706(8) 1.0770(7) 0.7579(8) 0.047(3) Uani 0.50 1 d P
O14 O -0.0474(5) -0.1118(5) 0.2498(5) 0.0402(17) Uani 0.50 1 d P
C75 C -0.0535(8) 0.7988(7) 0.2202(6) 0.035(2) Uani 0.50 1 d P

loop_
_atom_site_aniso_label
_atom_site_aniso_U_11
_atom_site_aniso_U_22
_atom_site_aniso_U_33
_atom_site_aniso_U_23
_atom_site_aniso_U_13
_atom_site_aniso_U_12
Ag1 0.03947(19) 0.01805(16) 0.02879(19) 0.00569(12) 0.00553(14) -0.00204(13)
Ag2 0.0450(2) 0.01682(16) 0.02907(19) 0.00121(12) 0.00829(14) -0.00309(13)
Ag3 0.03923(19) 0.01638(16) 0.02932(19) 0.00428(12) 0.00614(14) 0.00487(13)
Ag4 0.0468(2) 0.01603(16) 0.03181(19) 0.00829(13) 0.01028(15) 0.00582(14)
Ag5 0.02147(16) 0.03323(19) 0.03163(19) 0.00853(14) 0.00325(13) 0.00378(13)
N1 0.036(2) 0.0139(18) 0.051(3) 0.0049(17) 0.0096(19) -0.0004(16)
N2 0.032(2) 0.0148(18) 0.044(2) 0.0020(16) 0.0060(17) 0.0013(15)
N3 0.0279(18) 0.0249(19) 0.031(2) 0.0084(16) 0.0043(15) -0.0001(15)
N4 0.035(2) 0.0220(19) 0.028(2) 0.0089(15) 0.0034(16) 0.0049(16)
N5 0.0192(16) 0.0173(16) 0.029(2) 0.0058(14) 0.0032(14) 0.0063(13)
N6 0.0297(18) 0.0157(17) 0.0259(19) 0.0025(14) 0.0028(15) 0.0041(14)
N7 0.0284(18) 0.0173(17) 0.030(2) 0.0033(15) 0.0057(15) 0.0050(14)
N8 0.042(2) 0.0177(19) 0.044(2) 0.0090(17) 0.0147(19) 0.0071(17)
N9 0.040(2) 0.0168(18) 0.035(2) 0.0084(15) 0.0039(17) 0.0036(16)
N10 0.032(2) 0.024(2) 0.049(3) 0.0110(18) 0.0034(18) -0.0027(16)
N11 0.0240(17) 0.0235(19) 0.028(2) 0.0061(15) 0.0002(14) 0.0029(14)
N12 0.0275(18) 0.0186(18) 0.028(2) 0.0034(15) 0.0058(15) 0.0004(14)
N13 0.0181(15) 0.0134(16) 0.033(2) 0.0055(14) 0.0009(14) 0.0031(12)
N14 0.0319(19) 0.0142(17) 0.0261(19) 0.0065(14) 0.0030(15) -0.0007(14)
N15 0.0290(18) 0.0191(18) 0.028(2) 0.0059(15) 0.0033(15) 0.0009(14)
N16 0.038(2) 0.0202(19) 0.041(2) 0.0014(17) 0.0045(18) -0.0043(16)
N17 0.038(2) 0.0215(19) 0.035(2) -0.0008(16) 0.0035(17) 0.0019(16)
N18 0.034(2) 0.033(2) 0.047(3) -0.0004(19) 0.0052(19) 0.0066(18)
C1 0.040(2) 0.0135(19) 0.029(2) 0.0025(16) 0.0037(18) -0.0024(18)
C2 0.039(2) 0.014(2) 0.030(2) 0.0004(17) 0.0047(19) 0.0007(18)
C3 0.035(2) 0.024(2) 0.037(3) 0.0048(19) 0.007(2) -0.0021(19)
C4 0.046(3) 0.023(2) 0.063(4) 0.008(2) 0.011(3) 0.007(2)
C5 0.040(3) 0.034(3) 0.074(5) 0.007(3) 0.005(3) 0.010(2)
C6 0.036(3) 0.039(3) 0.070(4) 0.004(3) 0.006(3) 0.001(2)
C7 0.041(3) 0.022(2) 0.053(3) 0.002(2) 0.005(2) -0.006(2)
C8 0.037(2) 0.020(2) 0.028(2) 0.0033(17) 0.0035(19) 0.0000(18)
C9 0.041(3) 0.0131(19) 0.030(2) 0.0073(16) 0.0068(19) -0.0001(18)
C10 0.040(3) 0.016(2) 0.032(2) 0.0072(17) 0.0068(19) -0.0019(18)
C11 0.033(2) 0.021(2) 0.036(3) 0.0084(18) 0.0038(19) 0.0033(18)
C12 0.041(3) 0.023(2) 0.059(4) 0.005(2) 0.003(2) 0.001(2)
C13 0.032(3) 0.039(3) 0.067(4) 0.008(3) -0.002(3) -0.005(2)
C14 0.039(3) 0.044(3) 0.058(4) 0.006(3) 0.007(3) 0.010(2)
C15 0.037(3) 0.029(2) 0.044(3) 0.005(2) 0.005(2) 0.010(2)
C16 0.036(2) 0.019(2) 0.030(2) 0.0065(17) 0.0046(19) 0.0047(18)
C17 0.031(2) 0.032(3) 0.039(3) 0.005(2) 0.007(2) -0.001(2)
C18 0.048(3) 0.048(3) 0.029(3) 0.001(2) 0.009(2) -0.001(3)
C19 0.049(3) 0.052(3) 0.029(3) 0.016(2) 0.003(2) -0.009(3)
C20 0.035(2) 0.032(3) 0.036(3) 0.015(2) 0.001(2) -0.002(2)
C21 0.024(2) 0.025(2) 0.029(2) 0.0062(18) -0.0006(17) -0.0035(17)
C22 0.042(3) 0.024(2) 0.037(3) 0.0120(19) 0.008(2) 0.009(2)
C23 0.027(2) 0.0154(19) 0.026(2) 0.0077(16) 0.0029(17) -0.0018(16)
C24 0.026(2) 0.028(2) 0.031(2) 0.0041(18) 0.0063(18) 0.0021(18)
C25 0.023(2) 0.030(2) 0.039(3) 0.004(2) 0.0010(18) 0.0060(18)
C26 0.026(2) 0.025(2) 0.032(2) 0.0057(18) -0.0006(18) 0.0043(17)
C27 0.027(2) 0.0135(18) 0.029(2) 0.0036(16) 0.0038(17) -0.0014(15)
C28 0.035(2) 0.018(2) 0.031(2) -0.0008(17) 0.0023(19) -0.0020(17)
C29 0.0204(19) 0.023(2) 0.032(2) 0.0076(17) 0.0036(16) 0.0072(16)
C30 0.033(2) 0.024(2) 0.033(3) 0.0025(19) 0.0014(19) 0.0031(18)
C31 0.043(3) 0.038(3) 0.027(2) 0.007(2) 0.004(2) 0.003(2)
C32 0.044(3) 0.030(3) 0.036(3) 0.015(2) 0.006(2) 0.005(2)
C33 0.029(2) 0.024(2) 0.037(3) 0.0102(19) 0.0072(19) 0.0075(18)
C34 0.046(3) 0.028(3) 0.057(4) 0.011(2) 0.013(3) 0.015(2)
C35 0.044(3) 0.023(2) 0.031(3) 0.0127(19) 0.002(2) 0.005(2)
C36 0.050(3) 0.021(2) 0.050(3) 0.010(2) 0.007(2) 0.010(2)
C37 0.064(4) 0.017(2) 0.067(4) 0.007(2) 0.001(3) 0.000(2)
C38 0.045(3) 0.023(3) 0.067(4) 0.012(2) 0.000(3) -0.005(2)
C39 0.041(3) 0.023(2) 0.036(3) 0.0134(19) 0.000(2) -0.001(2)
C40 0.035(3) 0.038(3) 0.086(5) 0.023(3) 0.008(3) -0.003(2)
C41 0.031(2) 0.024(2) 0.039(3) 0.011(2) 0.0037(19) 0.0032(18)
C42 0.041(3) 0.045(3) 0.034(3) 0.018(2) 0.012(2) 0.007(2)
C43 0.048(3) 0.043(3) 0.024(2) 0.007(2) 0.003(2) 0.009(2)
C44 0.032(2) 0.031(2) 0.030(2) 0.0017(19) 0.0011(19) 0.0058(19)
C45 0.025(2) 0.024(2) 0.025(2) 0.0041(17) 0.0044(17) 0.0035(17)
C46 0.031(2) 0.024(2) 0.034(3) 0.0023(19) 0.0008(19) -0.0059(18)
C47 0.030(2) 0.0109(18) 0.029(2) 0.0046(15) 0.0069(17) 0.0053(16)
C48 0.024(2) 0.023(2) 0.031(2) 0.0081(17) 0.0043(17) 0.0035(17)
C49 0.026(2) 0.029(2) 0.037(3) 0.0070(19) 0.0008(19) -0.0016(18)
C50 0.022(2) 0.028(2) 0.034(2) 0.0060(18) -0.0010(18) 0.0057(17)
C51 0.029(2) 0.0121(18) 0.028(2) 0.0064(15) 0.0050(17) 0.0034(15)
C52 0.040(3) 0.018(2) 0.041(3) 0.0110(19) 0.008(2) 0.0017(18)
C53 0.0230(19) 0.020(2) 0.027(2) 0.0059(17) 0.0022(16) 0.0008(16)
C54 0.035(2) 0.024(2) 0.036(3) 0.0103(19) 0.007(2) 0.0027(19)
C55 0.050(3) 0.034(3) 0.032(3) 0.013(2) 0.008(2) 0.005(2)
C56 0.047(3) 0.031(3) 0.026(2) -0.0014(19) 0.002(2) 0.004(2)
C57 0.032(2) 0.020(2) 0.036(3) 0.0038(18) 0.0075(19) 0.0000(18)
C58 0.043(3) 0.027(3) 0.049(3) -0.002(2) 0.008(2) -0.009(2)
C59 0.041(3) 0.022(2) 0.025(2) -0.0004(17) 0.0014(19) 0.0002(19)
C60 0.048(3) 0.022(2) 0.054(4) -0.005(2) 0.005(3) -0.005(2)
C61 0.063(4) 0.018(3) 0.087(5) -0.002(3) 0.001(4) 0.002(3)
C62 0.050(3) 0.030(3) 0.067(4) -0.006(3) 0.002(3) 0.012(2)
C63 0.041(3) 0.027(2) 0.028(2) -0.0027(18) 0.000(2) 0.004(2)
C64 0.044(3) 0.047(4) 0.085(5) -0.010(3) 0.006(3) 0.009(3)
S1 0.0287(5) 0.0291(6) 0.0310(6) 0.0026(4) 0.0029(4) 0.0015(4)
F1 0.097(3) 0.0325(19) 0.089(3) 0.014(2) -0.015(3) -0.009(2)
F2 0.051(2) 0.052(2) 0.089(3) -0.012(2) -0.023(2) -0.0061(18)
F3 0.084(3) 0.080(3) 0.095(4) -0.048(3) 0.003(3) 0.035(3)
O1 0.043(2) 0.036(2) 0.047(2) -0.0017(17) 0.0135(17) 0.0118(16)
O2 0.043(2) 0.072(3) 0.044(2) 0.024(2) 0.0036(18) 0.001(2)
O3 0.0349(19) 0.047(2) 0.038(2) 0.0065(17) -0.0008(15) 0.0011(16)
C65 0.050(3) 0.034(3) 0.054(4) -0.010(3) -0.008(3) 0.011(3)
S2 0.0464(7) 0.0245(6) 0.0429(7) 0.0123(5) 0.0064(5) 0.0021(5)
F4 0.061(3) 0.064(3) 0.133(5) 0.038(3) -0.013(3) 0.021(2)
F5 0.080(3) 0.0246(17) 0.082(3) 0.0055(17) 0.013(2) 0.0069(17)
F6 0.158(6) 0.059(3) 0.079(3) 0.033(3) 0.068(4) 0.023(3)
O4 0.113(5) 0.041(3) 0.104(5) 0.023(3) 0.075(4) 0.006(3)
O5 0.071(3) 0.033(2) 0.069(3) -0.002(2) -0.002(2) 0.010(2)
O6 0.058(3) 0.044(2) 0.074(3) 0.016(2) -0.015(2) 0.005(2)
C66 0.046(3) 0.028(3) 0.045(3) 0.014(2) 0.009(2) 0.007(2)
S3 0.0530(8) 0.0411(8) 0.0553(9) 0.0217(7) 0.0000(7) -0.0018(6)
F7 0.109(4) 0.056(3) 0.058(3) 0.004(2) 0.014(3) -0.012(3)
F8 0.110(4) 0.0232(19) 0.115(4) 0.002(2) -0.009(3) 0.013(2)
F9 0.088(3) 0.040(2) 0.077(3) 0.001(2) -0.023(2) 0.012(2)
O7 0.063(3) 0.074(4) 0.079(4) 0.035(3) 0.000(3) 0.007(3)
O8 0.068(3) 0.083(4) 0.096(5) 0.050(4) 0.003(3) -0.021(3)
O9 0.071(3) 0.040(2) 0.050(3) 0.0023(19) 0.011(2) -0.002(2)
C67 0.069(4) 0.023(3) 0.068(4) 0.003(3) -0.003(3) 0.002(3)
O10 0.075(3) 0.0202(18) 0.070(3) 0.0035(18) 0.012(2) 0.0157(19)
C68 0.122(8) 0.061(5) 0.054(5) -0.006(4) 0.004(5) 0.044(5)
O11 0.088(4) 0.050(3) 0.089(4) 0.028(3) 0.000(3) -0.012(3)
C69 0.067(6) 0.151(13) 0.148(13) 0.057(11) 0.018(7) -0.006(7)
C70 0.118(9) 0.108(9) 0.093(8) 0.028(7) -0.007(7) -0.067(8)
C71 0.132(9) 0.040(4) 0.091(7) 0.010(4) 0.006(6) 0.002(5)
C72 0.095(7) 0.062(5) 0.113(9) 0.008(5) -0.011(6) 0.021(5)
O12 0.049(5) 0.084(7) 0.036(4) 0.027(5) 0.012(4) -0.011(5)
C73 0.035(6) 0.121(15) 0.060(9) 0.026(9) 0.008(6) 0.009(8)
O13 0.065(5) 0.031(4) 0.038(4) 0.003(3) 0.007(4) 0.016(4)
C74 0.044(6) 0.028(5) 0.073(9) 0.013(5) 0.009(6) 0.004(5)
O14 0.044(4) 0.031(4) 0.045(4) 0.000(3) 0.007(3) 0.001(3)
C75 0.046(5) 0.030(5) 0.030(5) 0.003(4) 0.011(4) 0.009(4)

loop_
_atom_type_symbol
_atom_type_description
_atom_type_scat_dispersion_real
_atom_type_scat_dispersion_imag
_atom_type_scat_source
C C 0.0181 0.0091 'International Tables Vol C Tables 4.2.6.8 and 6.1.1.4'
H H 0.0000 0.0000 'International Tables Vol C Tables 4.2.6.8 and 6.1.1.4'
Ag Ag 0.1306 4.2820 'International Tables Vol C Tables 4.2.6.8 and 6.1.1.4'
F F 0.0727 0.0534 'International Tables Vol C Tables 4.2.6.8 and 6.1.1.4'
N N 0.0311 0.0180 'International Tables Vol C Tables 4.2.6.8 and 6.1.1.4'
O O 0.0492 0.0322 'International Tables Vol C Tables 4.2.6.8 and 6.1.1.4'
S S 0.3331 0.5567 'International Tables Vol C Tables 4.2.6.8 and 6.1.1.4'

loop_
_geom_angle_atom_site_label_1
_geom_angle_atom_site_label_2
_geom_angle_atom_site_label_3
_geom_angle
C1 Ag1 N3 157.36(17)
C1 Ag1 Ag2 50.21(13)
N3 Ag1 Ag2 141.95(11)
C1 Ag1 Ag4 83.04(14)
N3 Ag1 Ag4 117.87(11)
Ag2 Ag1 Ag4 70.041(13)
C1 Ag2 N7 148.50(16)
C1 Ag2 Ag1 49.76(12)
N7 Ag2 Ag1 152.18(10)
C1 Ag2 Ag3 103.24(13)
N7 Ag2 Ag3 87.87(10)
Ag1 Ag2 Ag3 109.986(15)
C9 Ag3 N11 156.46(16)
C9 Ag3 Ag4 50.44(12)
N11 Ag3 Ag4 141.77(10)
C9 Ag3 Ag2 82.31(14)
N11 Ag3 Ag2 119.29(10)
Ag4 Ag3 Ag2 70.702(13)
C9 Ag4 N15 151.30(17)
C9 Ag4 Ag3 49.41(13)
N15 Ag4 Ag3 151.05(10)
C9 Ag4 Ag1 101.15(14)
N15 Ag4 Ag1 88.96(10)
Ag3 Ag4 Ag1 108.347(15)
N5 Ag5 N13 167.86(14)
C2 N1 C3 109.6(4)
C2 N1 H1 125.2
C3 N1 H1 125.2
C11 N2 C10 109.6(4)
C11 N2 H2 125.2
C10 N2 H2 125.2
C17 N3 C21 118.5(4)
C17 N3 Ag1 113.6(3)
C21 N3 Ag1 125.7(3)
C21 N4 C23 119.6(4)
C21 N4 C22 117.8(4)
C23 N4 C22 116.8(4)
C23 N5 C27 119.8(4)
C23 N5 Ag5 124.9(3)
C27 N5 Ag5 114.0(3)
C29 N6 C27 120.4(4)
C29 N6 C28 119.2(4)
C27 N6 C28 112.2(4)
C33 N7 C29 118.7(4)
C33 N7 Ag2 110.7(3)
C29 N7 Ag2 129.3(3)
C35 N8 C33 118.8(4)
C35 N8 C34 121.7(4)
C33 N8 C34 117.2(4)
C39 N9 C35 119.6(4)
C39 N10 C41 120.3(4)
C39 N10 C40 121.1(5)
C41 N10 C40 117.6(5)
C41 N11 C45 118.7(4)
C41 N11 Ag3 115.4(3)
C45 N11 Ag3 124.4(3)
C45 N12 C47 119.1(4)
C45 N12 C46 117.8(4)
C47 N12 C46 116.3(4)
C51 N13 C47 119.7(4)
C51 N13 Ag5 114.8(3)
C47 N13 Ag5 123.5(3)
C53 N14 C51 120.2(4)
C53 N14 C52 118.8(4)
C51 N14 C52 114.1(4)
C57 N15 C53 118.9(4)
C57 N15 Ag4 108.4(3)
C53 N15 Ag4 131.0(3)
C59 N16 C57 118.7(4)
C59 N16 C58 121.6(4)
C57 N16 C58 116.9(4)
C63 N17 C59 118.9(4)
C63 N18 C17 118.3(4)
C63 N18 C64 122.3(5)
C17 N18 C64 119.1(5)
C2 C1 C8 105.5(4)
C2 C1 Ag1 130.0(4)
C8 C1 Ag1 109.4(3)
C2 C1 Ag2 113.9(4)
C8 C1 Ag2 117.1(3)
Ag1 C1 Ag2 80.03(15)
N1 C2 C1 110.0(4)
N1 C2 C10 118.2(4)
C1 C2 C10 131.8(4)
N1 C3 C4 129.9(5)
N1 C3 C8 107.4(4)
C4 C3 C8 122.7(5)
C3 C4 C5 117.6(5)
C3 C4 H4 121.2
C5 C4 H4 121.2
C4 C5 C6 120.6(6)
C4 C5 H5 119.7
C6 C5 H5 119.7
C7 C6 C5 121.4(5)
C7 C6 H6 119.3
C5 C6 H6 119.3
C6 C7 C8 119.0(5)
C6 C7 H7 120.5
C8 C7 H7 120.5
C7 C8 C3 118.7(5)
C7 C8 C1 133.8(5)
C3 C8 C1 107.5(4)
C10 C9 C16 104.7(4)
C10 C9 Ag3 129.9(4)
C16 C9 Ag3 108.5(3)
C10 C9 Ag4 114.9(3)
C16 C9 Ag4 118.2(3)
Ag3 C9 Ag4 80.15(15)
N2 C10 C9 110.1(4)
N2 C10 C2 117.3(4)
C9 C10 C2 132.6(4)
N2 C11 C12 129.5(5)
N2 C11 C16 107.5(4)
C12 C11 C16 123.0(5)
C13 C12 C11 117.3(5)
C13 C12 H12 121.3
C11 C12 H12 121.3
C12 C13 C14 121.2(5)
C12 C13 H13 119.4
C14 C13 H13 119.4
C15 C14 C13 120.8(6)
C15 C14 H14 119.6
C13 C14 H14 119.6
C14 C15 C16 119.8(5)
C14 C15 H15 120.1
C16 C15 H15 120.1
C15 C16 C11 117.8(5)
C15 C16 C9 134.2(5)
C11 C16 C9 108.0(4)
N3 C17 C18 123.2(5)
N3 C17 N18 116.4(5)
C18 C17 N18 120.4(5)
C17 C18 C19 117.5(5)
C17 C18 H18 121.3
C19 C18 H18 121.3
C20 C19 C18 120.6(5)
C20 C19 H19 119.7
C18 C19 H19 119.7
C19 C20 C21 118.3(5)
C19 C20 H20 120.8
C21 C20 H20 120.8
N3 C21 C20 121.8(5)
N3 C21 N4 116.1(4)
C20 C21 N4 122.1(5)
N4 C22 H22A 109.5
N4 C22 H22B 109.5
H22A C22 H22B 109.5
N4 C22 H22C 109.5
H22A C22 H22C 109.5
H22B C22 H22C 109.5
N5 C23 C24 120.8(4)
N5 C23 N4 115.5(4)
C24 C23 N4 123.7(4)
C25 C24 C23 118.8(4)
C25 C24 H24 120.6
C23 C24 H24 120.6
C24 C25 C26 120.4(4)
C24 C25 H25 119.8
C26 C25 H25 119.8
C27 C26 C25 117.7(4)
C27 C26 H26 121.2
C25 C26 H26 121.2
N5 C27 C26 122.4(4)
N5 C27 N6 114.4(4)
C26 C27 N6 123.1(4)
N6 C28 H28A 109.5
N6 C28 H28B 109.5
H28A C28 H28B 109.5
N6 C28 H28C 109.5
H28A C28 H28C 109.5
H28B C28 H28C 109.5
N7 C29 N6 117.2(4)
N7 C29 C30 120.7(4)
N6 C29 C30 122.1(4)
C31 C30 C29 118.5(5)
C31 C30 H30 120.8
C29 C30 H30 120.8
C30 C31 C32 120.9(5)
C30 C31 H31 119.5
C32 C31 H31 119.5
C33 C32 C31 117.1(5)
C33 C32 H32 121.5
C31 C32 H32 121.5
N7 C33 C32 123.8(5)
N7 C33 N8 114.5(4)
C32 C33 N8 121.7(4)
N8 C34 H34A 109.5
N8 C34 H34B 109.5
H34A C34 H34B 109.5
N8 C34 H34C 109.5
H34A C34 H34C 109.5
H34B C34 H34C 109.5
N9 C35 N8 114.9(4)
N9 C35 C36 122.4(5)
N8 C35 C36 122.6(5)
C37 C36 C35 117.4(5)
C37 C36 H36 121.3
C35 C36 H36 121.3
C36 C37 C38 121.2(5)
C36 C37 H37 119.4
C38 C37 H37 119.4
C37 C38 C39 117.0(5)
C37 C38 H38 121.5
C39 C38 H38 121.5
N9 C39 N10 115.1(4)
N9 C39 C38 122.4(5)
N10 C39 C38 122.5(5)
N10 C40 H40A 109.5
N10 C40 H40B 109.5
H40A C40 H40B 109.5
N10 C40 H40C 109.5
H40A C40 H40C 109.5
H40B C40 H40C 109.5
N11 C41 C42 122.8(5)
N11 C41 N10 116.0(5)
C42 C41 N10 121.1(5)
C41 C42 C43 118.4(5)
C41 C42 H42 120.8
C43 C42 H42 120.8
C44 C43 C42 120.3(5)
C44 C43 H43 119.8
C42 C43 H43 119.8
C43 C44 C45 118.0(5)
C43 C44 H44 121.0
C45 C44 H44 121.0
N11 C45 N12 116.3(4)
N11 C45 C44 121.5(4)
N12 C45 C44 122.2(4)
N12 C46 H46A 109.5
N12 C46 H46B 109.5
H46A C46 H46B 109.5
N12 C46 H46C 109.5
H46A C46 H46C 109.5
H46B C46 H46C 109.5
N13 C47 C48 121.0(4)
N13 C47 N12 115.5(4)
C48 C47 N12 123.4(4)
C47 C48 C49 118.9(4)
C47 C48 H48 120.6
C49 C48 H48 120.6
C48 C49 C50 120.5(4)
C48 C49 H49 119.8
C50 C49 H49 119.8
C49 C50 C51 117.1(5)
C49 C50 H50 121.4
C51 C50 H50 121.4
N13 C51 C50 122.7(4)
N13 C51 N14 114.3(4)
C50 C51 N14 122.9(4)
N14 C52 H52A 109.5
N14 C52 H52B 109.5
H52A C52 H52B 109.5
N14 C52 H52C 109.5
H52A C52 H52C 109.5
H52B C52 H52C 109.5
N15 C53 N14 116.8(4)
N15 C53 C54 121.0(4)
N14 C53 C54 122.1(4)
C55 C54 C53 119.0(5)
C55 C54 H54 120.5
C53 C54 H54 120.5
C54 C55 C56 120.1(5)
C54 C55 H55 119.9
C56 C55 H55 119.9
C57 C56 C55 118.6(5)
C57 C56 H56 120.7
C55 C56 H56 120.7
N15 C57 C56 122.2(4)
N15 C57 N16 114.5(4)
C56 C57 N16 123.3(5)
N16 C58 H58A 109.5
N16 C58 H58B 109.5
H58A C58 H58B 109.5
N16 C58 H58C 109.5
H58A C58 H58C 109.5
H58B C58 H58C 109.5
N17 C59 N16 114.6(4)
N17 C59 C60 122.9(5)
N16 C59 C60 122.3(5)
C61 C60 C59 116.7(5)
C61 C60 H60 121.7
C59 C60 H60 121.7
C60 C61 C62 121.9(5)
C60 C61 H61 119.0
C62 C61 H61 119.0
C61 C62 C63 116.7(6)
C61 C62 H62 121.7
C63 C62 H62 121.7
N17 C63 N18 114.3(5)
N17 C63 C62 122.9(5)
N18 C63 C62 122.8(5)
N18 C64 H64A 109.5
N18 C64 H64B 109.5
H64A C64 H64B 109.5
N18 C64 H64C 109.5
H64A C64 H64C 109.5
H64B C64 H64C 109.5
O1 S1 O3 116.2(3)
O1 S1 O2 113.7(3)
O3 S1 O2 114.5(3)
O1 S1 C65 103.4(3)
O3 S1 C65 103.9(3)
O2 S1 C65 102.7(3)
F3 C65 F1 106.3(6)
F3 C65 F2 108.8(6)
F1 C65 F2 108.2(6)
F3 C65 S1 110.8(5)
F1 C65 S1 111.9(4)
F2 C65 S1 110.6(4)
O4 S2 O5 115.0(4)
O4 S2 O6 116.3(5)
O5 S2 O6 112.5(3)
O4 S2 C66 104.6(3)
O5 S2 C66 104.3(3)
O6 S2 C66 102.0(3)
F6 C66 F5 110.1(5)
F6 C66 F4 106.7(6)
F5 C66 F4 105.1(5)
F6 C66 S2 111.7(4)
F5 C66 S2 113.3(4)
F4 C66 S2 109.5(4)
O8 S3 O9 116.6(4)
O8 S3 O7 114.9(4)
O9 S3 O7 112.6(3)
O8 S3 C67 105.6(4)
O9 S3 C67 103.8(3)
O7 S3 C67 101.0(4)
F7 C67 F8 108.8(7)
F7 C67 F9 108.7(6)
F8 C67 F9 107.5(6)
F7 C67 S3 110.9(5)
F8 C67 S3 111.6(5)
F9 C67 S3 109.3(5)
C70 O11 C71 112.8(9)
C70 C69 H69A 109.5
C70 C69 H69B 109.5
H69A C69 H69B 109.5
C70 C69 H69C 109.5
H69A C69 H69C 109.5
H69B C69 H69C 109.5
O11 C70 C69 108.4(10)
O11 C70 H70A 110.0
C69 C70 H70A 110.0
O11 C70 H70B 110.0
C69 C70 H70B 110.0
H70A C70 H70B 108.4
O11 C71 C72 109.5(7)
O11 C71 H71A 109.8
C72 C71 H71A 109.8
O11 C71 H71B 109.8
C72 C71 H71B 109.8
H71A C71 H71B 108.2
C71 C72 H72A 109.5
C71 C72 H72B 109.5
H72A C72 H72B 109.5
C71 C72 H72C 109.5
H72A C72 H72C 109.5
H72B C72 H72C 109.5

loop_
_geom_bond_atom_site_label_1
_geom_bond_atom_site_label_2
_geom_bond_distance
_geom_bond_site_symmetry_2
Ag1 C1 2.144(5) .
Ag1 N3 2.195(4) .
Ag1 Ag2 2.7661(5) .
Ag1 Ag4 3.1781(5) .
Ag2 C1 2.158(5) .
Ag2 N7 2.197(4) .
Ag2 Ag3 3.1284(5) .
Ag3 C9 2.139(5) .
Ag3 N11 2.203(4) .
Ag3 Ag4 2.7751(5) .
Ag4 C9 2.172(4) .
Ag4 N15 2.223(4) .
Ag5 N5 2.138(3) .
Ag5 N13 2.145(3) .
N1 C2 1.376(6) .
N1 C3 1.378(7) .
N1 H1 0.8600 .
N2 C11 1.365(7) .
N2 C10 1.377(6) .
N2 H2 0.8600 .
N3 C17 1.342(7) .
N3 C21 1.344(6) .
N4 C21 1.403(7) .
N4 C23 1.407(6) .
N4 C22 1.465(6) .
N5 C23 1.343(6) .
N5 C27 1.345(6) .
N6 C29 1.386(6) .
N6 C27 1.432(6) .
N6 C28 1.482(6) .
N7 C33 1.345(6) .
N7 C29 1.351(6) .
N8 C35 1.384(7) .
N8 C33 1.429(6) .
N8 C34 1.466(7) .
N9 C39 1.333(7) .
N9 C35 1.339(7) .
N10 C39 1.369(7) .
N10 C41 1.420(7) .
N10 C40 1.472(7) .
N11 C41 1.346(6) .
N11 C45 1.352(6) .
N12 C45 1.392(6) .
N12 C47 1.413(6) .
N12 C46 1.474(6) .
N13 C51 1.331(6) .
N13 C47 1.345(6) .
N14 C53 1.392(6) .
N14 C51 1.430(6) .
N14 C52 1.475(6) .
N15 C57 1.351(7) .
N15 C53 1.353(6) .
N16 C59 1.376(7) .
N16 C57 1.421(6) .
N16 C58 1.463(7) .
N17 C63 1.333(7) .
N17 C59 1.337(7) .
N18 C63 1.383(7) .
N18 C17 1.437(7) .
N18 C64 1.463(8) .
C1 C2 1.385(7) .
C1 C8 1.456(7) .
C2 C10 1.475(7) .
C3 C4 1.380(8) .
C3 C8 1.411(7) .
C4 C5 1.385(9) .
C4 H4 0.9300 .
C5 C6 1.401(9) .
C5 H5 0.9300 .
C6 C7 1.380(9) .
C6 H6 0.9300 .
C7 C8 1.391(7) .
C7 H7 0.9300 .
C9 C10 1.392(7) .
C9 C16 1.451(7) .
C11 C12 1.395(7) .
C11 C16 1.410(7) .
C12 C13 1.375(8) .
C12 H12 0.9300 .
C13 C14 1.402(9) .
C13 H13 0.9300 .
C14 C15 1.379(9) .
C14 H14 0.9300 .
C15 C16 1.397(7) .
C15 H15 0.9300 .
C17 C18 1.378(8) .
C18 C19 1.384(9) .
C18 H18 0.9300 .
C19 C20 1.372(9) .
C19 H19 0.9300 .
C20 C21 1.393(7) .
C20 H20 0.9300 .
C22 H22A 0.9600 .
C22 H22B 0.9600 .
C22 H22C 0.9600 .
C23 C24 1.391(7) .
C24 C25 1.378(7) .
C24 H24 0.9300 .
C25 C26 1.391(7) .
C25 H25 0.9300 .
C26 C27 1.377(6) .
C26 H26 0.9300 .
C28 H28A 0.9600 .
C28 H28B 0.9600 .
C28 H28C 0.9600 .
C29 C30 1.407(7) .
C30 C31 1.374(7) .
C30 H30 0.9300 .
C31 C32 1.387(8) .
C31 H31 0.9300 .
C32 C33 1.370(8) .
C32 H32 0.9300 .
C34 H34A 0.9600 .
C34 H34B 0.9600 .
C34 H34C 0.9600 .
C35 C36 1.396(7) .
C36 C37 1.386(9) .
C36 H36 0.9300 .
C37 C38 1.388(9) .
C37 H37 0.9300 .
C38 C39 1.404(8) .
C38 H38 0.9300 .
C40 H40A 0.9600 .
C40 H40B 0.9600 .
C40 H40C 0.9600 .
C41 C42 1.370(8) .
C42 C43 1.386(9) .
C42 H42 0.9300 .
C43 C44 1.379(8) .
C43 H43 0.9300 .
C44 C45 1.406(7) .
C44 H44 0.9300 .
C46 H46A 0.9600 .
C46 H46B 0.9600 .
C46 H46C 0.9600 .
C47 C48 1.379(6) .
C48 C49 1.380(7) .
C48 H48 0.9300 .
C49 C50 1.384(7) .
C49 H49 0.9300 .
C50 C51 1.386(6) .
C50 H50 0.9300 .
C52 H52A 0.9600 .
C52 H52B 0.9600 .
C52 H52C 0.9600 .
C53 C54 1.403(7) .
C54 C55 1.363(8) .
C54 H54 0.9300 .
C55 C56 1.387(8) .
C55 H55 0.9300 .
C56 C57 1.376(8) .
C56 H56 0.9300 .
C58 H58A 0.9600 .
C58 H58B 0.9600 .
C58 H58C 0.9600 .
C59 C60 1.398(7) .
C60 C61 1.376(9) .
C60 H60 0.9300 .
C61 C62 1.386(10) .
C61 H61 0.9300 .
C62 C63 1.397(8) .
C62 H62 0.9300 .
C64 H64A 0.9600 .
C64 H64B 0.9600 .
C64 H64C 0.9600 .
S1 O1 1.428(4) .
S1 O3 1.432(4) .
S1 O2 1.444(5) .
S1 C65 1.828(6) .
F1 C65 1.314(9) .
F2 C65 1.327(8) .
F3 C65 1.313(8) .
S2 O4 1.399(5) .
S2 O5 1.424(5) .
S2 O6 1.443(5) .
S2 C66 1.820(5) .
F4 C66 1.334(8) .
F5 C66 1.315(7) .
F6 C66 1.302(8) .
S3 O8 1.425(5) .
S3 O9 1.439(5) .
S3 O7 1.459(6) .
S3 C67 1.840(8) .
F7 C67 1.312(9) .
F8 C67 1.329(7) .
F9 C67 1.330(9) .
O10 C68 1.393(9) .
O11 C70 1.395(12) .
O11 C71 1.451(12) .
C69 C70 1.491(19) .
C69 H69A 0.9600 .
C69 H69B 0.9600 .
C69 H69C 0.9600 .
C70 H70A 0.9700 .
C70 H70B 0.9700 .
C71 C72 1.482(15) .
C71 H71A 0.9700 .
C71 H71B 0.9700 .
C72 H72A 0.9600 .
C72 H72B 0.9600 .
C72 H72C 0.9600 .
O12 C73 1.36(2) .
O13 C74 1.334(16) .
O14 C75 1.447(13) 1_545
C75 O14 1.447(13) 1_565

loop_
_geom_torsion_atom_site_label_1
_geom_torsion_atom_site_label_2
_geom_torsion_atom_site_label_3
_geom_torsion_atom_site_label_4
_geom_torsion
N3 Ag1 Ag2 C1 152.2(2)
Ag4 Ag1 Ag2 C1 -97.74(18)
C1 Ag1 Ag2 N7 -142.2(3)
N3 Ag1 Ag2 N7 10.1(3)
Ag4 Ag1 Ag2 N7 120.1(2)
C1 Ag1 Ag2 Ag3 90.66(18)
N3 Ag1 Ag2 Ag3 -117.13(17)
Ag4 Ag1 Ag2 Ag3 -7.074(13)
C1 Ag2 Ag3 C9 9.03(17)
N7 Ag2 Ag3 C9 159.23(16)
Ag1 Ag2 Ag3 C9 -42.61(12)
C1 Ag2 Ag3 N11 -161.00(18)
N7 Ag2 Ag3 N11 -10.80(15)
Ag1 Ag2 Ag3 N11 147.36(12)
C1 Ag2 Ag3 Ag4 59.71(13)
N7 Ag2 Ag3 Ag4 -150.08(10)
Ag1 Ag2 Ag3 Ag4 8.074(14)
N11 Ag3 Ag4 C9 150.8(2)
Ag2 Ag3 Ag4 C9 -96.04(18)
C9 Ag3 Ag4 N15 -146.9(3)
N11 Ag3 Ag4 N15 4.0(3)
Ag2 Ag3 Ag4 N15 117.1(2)
C9 Ag3 Ag4 Ag1 89.09(18)
N11 Ag3 Ag4 Ag1 -120.10(16)
Ag2 Ag3 Ag4 Ag1 -6.952(12)
C1 Ag1 Ag4 C9 8.51(18)
N3 Ag1 Ag4 C9 -162.31(18)
Ag2 Ag1 Ag4 C9 58.60(13)
C1 Ag1 Ag4 N15 161.46(16)
N3 Ag1 Ag4 N15 -9.37(16)
Ag2 Ag1 Ag4 N15 -148.45(10)
C1 Ag1 Ag4 Ag3 -42.19(13)
N3 Ag1 Ag4 Ag3 146.99(13)
Ag2 Ag1 Ag4 Ag3 7.900(14)
C1 Ag1 N3 C17 -50.2(6)
Ag2 Ag1 N3 C17 -161.7(3)
Ag4 Ag1 N3 C17 105.5(3)
C1 Ag1 N3 C21 146.9(4)
Ag2 Ag1 N3 C21 35.4(5)
Ag4 Ag1 N3 C21 -57.4(4)
N13 Ag5 N5 C23 -81.7(8)
N13 Ag5 N5 C27 85.5(8)
C1 Ag2 N7 C33 41.3(5)
Ag1 Ag2 N7 C33 157.6(2)
Ag3 Ag2 N7 C33 -70.9(3)
C1 Ag2 N7 C29 -151.7(4)
Ag1 Ag2 N7 C29 -35.4(5)
Ag3 Ag2 N7 C29 96.1(4)
C9 Ag3 N11 C41 -46.5(6)
Ag4 Ag3 N11 C41 -156.2(3)
Ag2 Ag3 N11 C41 108.0(3)
C9 Ag3 N11 C45 147.4(4)
Ag4 Ag3 N11 C45 37.7(4)
Ag2 Ag3 N11 C45 -58.0(4)
N5 Ag5 N13 C51 83.2(8)
N5 Ag5 N13 C47 -81.0(8)
C9 Ag4 N15 C57 41.9(5)
Ag3 Ag4 N15 C57 162.1(2)
Ag1 Ag4 N15 C57 -69.8(3)
C9 Ag4 N15 C53 -153.6(4)
Ag3 Ag4 N15 C53 -33.4(5)
Ag1 Ag4 N15 C53 94.8(4)
N3 Ag1 C1 C2 115.3(6)
Ag2 Ag1 C1 C2 -113.0(5)
Ag4 Ag1 C1 C2 -43.2(5)
N3 Ag1 C1 C8 -16.4(6)
Ag2 Ag1 C1 C8 115.3(4)
Ag4 Ag1 C1 C8 -174.9(3)
N3 Ag1 C1 Ag2 -131.7(4)
Ag4 Ag1 C1 Ag2 69.77(11)
N7 Ag2 C1 C2 -83.8(5)
Ag1 Ag2 C1 C2 129.5(4)
Ag3 Ag2 C1 C2 24.3(4)
N7 Ag2 C1 C8 39.9(5)
Ag1 Ag2 C1 C8 -106.8(4)
Ag3 Ag2 C1 C8 148.1(3)
N7 Ag2 C1 Ag1 146.8(2)
Ag3 Ag2 C1 Ag1 -105.12(11)
C3 N1 C2 C1 0.2(6)
C3 N1 C2 C10 178.6(5)
C8 C1 C2 N1 -0.2(6)
Ag1 C1 C2 N1 -133.2(4)
Ag2 C1 C2 N1 129.6(4)
C8 C1 C2 C10 -178.2(5)
Ag1 C1 C2 C10 48.7(8)
Ag2 C1 C2 C10 -48.4(7)
C2 N1 C3 C4 -177.7(6)
C2 N1 C3 C8 -0.2(6)
N1 C3 C4 C5 177.8(6)
C8 C3 C4 C5 0.6(10)
C3 C4 C5 C6 1.3(11)
C4 C5 C6 C7 -2.1(12)
C5 C6 C7 C8 0.9(11)
C6 C7 C8 C3 0.9(9)
C6 C7 C8 C1 -178.5(6)
N1 C3 C8 C7 -179.5(5)
C4 C3 C8 C7 -1.7(9)
N1 C3 C8 C1 0.0(6)
C4 C3 C8 C1 177.8(5)
C2 C1 C8 C7 179.6(6)
Ag1 C1 C8 C7 -36.9(7)
Ag2 C1 C8 C7 51.6(8)
C2 C1 C8 C3 0.1(6)
Ag1 C1 C8 C3 143.7(4)
Ag2 C1 C8 C3 -127.8(4)
N11 Ag3 C9 C10 114.7(5)
Ag4 Ag3 C9 C10 -114.4(5)
Ag2 Ag3 C9 C10 -43.1(4)
N11 Ag3 C9 C16 -14.3(6)
Ag4 Ag3 C9 C16 116.6(4)
Ag2 Ag3 C9 C16 -172.1(3)
N11 Ag3 C9 Ag4 -130.9(3)
Ag2 Ag3 C9 Ag4 71.28(11)
N15 Ag4 C9 C10 -83.8(5)
Ag3 Ag4 C9 C10 129.6(4)
Ag1 Ag4 C9 C10 24.9(4)
N15 Ag4 C9 C16 40.7(6)
Ag3 Ag4 C9 C16 -105.8(4)
Ag1 Ag4 C9 C16 149.5(3)
N15 Ag4 C9 Ag3 146.6(3)
Ag1 Ag4 C9 Ag3 -104.69(11)
C11 N2 C10 C9 -1.4(6)
C11 N2 C10 C2 -179.2(4)
C16 C9 C10 N2 1.6(6)
Ag3 C9 C10 N2 -128.8(4)
Ag4 C9 C10 N2 133.0(4)
C16 C9 C10 C2 179.0(5)
Ag3 C9 C10 C2 48.6(8)
Ag4 C9 C10 C2 -49.6(7)
N1 C2 C10 N2 16.0(7)
C1 C2 C10 N2 -166.1(5)
N1 C2 C10 C9 -161.2(5)
C1 C2 C10 C9 16.7(10)
C10 N2 C11 C12 179.1(6)
C10 N2 C11 C16 0.5(6)
N2 C11 C12 C13 -179.1(6)
C16 C11 C12 C13 -0.8(9)
C11 C12 C13 C14 1.1(10)
C12 C13 C14 C15 -1.1(11)
C13 C14 C15 C16 0.6(10)
C14 C15 C16 C11 -0.2(8)
C14 C15 C16 C9 177.8(6)
N2 C11 C16 C15 179.0(5)
C12 C11 C16 C15 0.3(8)
N2 C11 C16 C9 0.5(6)
C12 C11 C16 C9 -178.2(5)
C10 C9 C16 C15 -179.4(6)
Ag3 C9 C16 C15 -37.4(7)
Ag4 C9 C16 C15 51.1(7)
C10 C9 C16 C11 -1.3(5)
Ag3 C9 C16 C11 140.7(4)
Ag4 C9 C16 C11 -130.8(4)
C21 N3 C17 C18 2.3(8)
Ag1 N3 C17 C18 -161.9(4)
C21 N3 C17 N18 -176.9(4)
Ag1 N3 C17 N18 18.9(6)
C63 N18 C17 N3 -78.1(6)
C64 N18 C17 N3 108.4(6)
C63 N18 C17 C18 102.7(6)
C64 N18 C17 C18 -70.8(8)
N3 C17 C18 C19 0.7(9)
N18 C17 C18 C19 179.8(5)
C17 C18 C19 C20 -2.5(9)
C18 C19 C20 C21 1.4(9)
C17 N3 C21 C20 -3.5(7)
Ag1 N3 C21 C20 158.6(4)
C17 N3 C21 N4 177.0(4)
Ag1 N3 C21 N4 -20.8(6)
C19 C20 C21 N3 1.7(8)
C19 C20 C21 N4 -178.9(5)
C23 N4 C21 N3 -40.1(6)
C22 N4 C21 N3 167.7(4)
C23 N4 C21 C20 140.5(5)
C22 N4 C21 C20 -11.8(7)
C27 N5 C23 C24 -3.8(6)
Ag5 N5 C23 C24 162.7(3)
C27 N5 C23 N4 175.0(4)
Ag5 N5 C23 N4 -18.5(5)
C21 N4 C23 N5 147.0(4)
C22 N4 C23 N5 -60.4(5)
C21 N4 C23 C24 -34.2(6)
C22 N4 C23 C24 118.4(5)
N5 C23 C24 C25 1.8(7)
N4 C23 C24 C25 -177.0(4)
C23 C24 C25 C26 0.3(7)
C24 C25 C26 C27 -0.4(7)
C23 N5 C27 C26 3.8(6)
Ag5 N5 C27 C26 -164.1(3)
C23 N5 C27 N6 -172.9(4)
Ag5 N5 C27 N6 19.3(5)
C25 C26 C27 N5 -1.7(7)
C25 C26 C27 N6 174.7(4)
C29 N6 C27 N5 -127.5(4)
C28 N6 C27 N5 84.4(5)
C29 N6 C27 C26 55.9(6)
C28 N6 C27 C26 -92.3(5)
C33 N7 C29 N6 -177.0(4)
Ag2 N7 C29 N6 16.9(6)
C33 N7 C29 C30 6.0(6)
Ag2 N7 C29 C30 -160.1(3)
C27 N6 C29 N7 30.7(6)
C28 N6 C29 N7 176.8(4)
C27 N6 C29 C30 -152.2(4)
C28 N6 C29 C30 -6.2(6)
N7 C29 C30 C31 -3.3(7)
N6 C29 C30 C31 179.8(4)
C29 C30 C31 C32 -2.0(8)
C30 C31 C32 C33 4.2(8)
C29 N7 C33 C32 -3.6(7)
Ag2 N7 C33 C32 164.9(4)
C29 N7 C33 N8 175.0(4)
Ag2 N7 C33 N8 -16.5(5)
C31 C32 C33 N7 -1.5(8)
C31 C32 C33 N8 180.0(5)
C35 N8 C33 N7 115.2(5)
C34 N8 C33 N7 -81.9(6)
C35 N8 C33 C32 -66.2(7)
C34 N8 C33 C32 96.7(6)
C39 N9 C35 N8 -177.0(5)
C39 N9 C35 C36 0.2(8)
C33 N8 C35 N9 -13.6(7)
C34 N8 C35 N9 -175.7(5)
C33 N8 C35 C36 169.2(5)
C34 N8 C35 C36 7.1(8)
N9 C35 C36 C37 -2.1(9)
N8 C35 C36 C37 174.9(6)
C35 C36 C37 C38 2.5(10)
C36 C37 C38 C39 -1.1(10)
C35 N9 C39 N10 179.4(5)
C35 N9 C39 C38 1.4(8)
C41 N10 C39 N9 6.2(7)
C40 N10 C39 N9 174.1(5)
C41 N10 C39 C38 -175.9(5)
C40 N10 C39 C38 -7.9(9)
C37 C38 C39 N9 -0.9(9)
C37 C38 C39 N10 -178.7(6)
C45 N11 C41 C42 1.3(7)
Ag3 N11 C41 C42 -165.5(4)
C45 N11 C41 N10 -176.7(4)
Ag3 N11 C41 N10 16.4(5)
C39 N10 C41 N11 -72.9(6)
C40 N10 C41 N11 118.8(6)
C39 N10 C41 C42 109.0(6)
C40 N10 C41 C42 -59.3(7)
N11 C41 C42 C43 2.4(8)
N10 C41 C42 C43 -179.6(5)
C41 C42 C43 C44 -3.8(8)
C42 C43 C44 C45 1.5(8)
C41 N11 C45 N12 176.3(4)
Ag3 N11 C45 N12 -18.0(5)
C41 N11 C45 C44 -3.7(7)
Ag3 N11 C45 C44 161.9(3)
C47 N12 C45 N11 -44.9(6)
C46 N12 C45 N11 165.0(4)
C47 N12 C45 C44 135.2(5)
C46 N12 C45 C44 -14.9(6)
C43 C44 C45 N11 2.3(7)
C43 C44 C45 N12 -177.8(4)
C51 N13 C47 C48 -1.7(6)
Ag5 N13 C47 C48 161.8(3)
C51 N13 C47 N12 176.1(4)
Ag5 N13 C47 N12 -20.5(5)
C45 N12 C47 N13 151.8(4)
C46 N12 C47 N13 -57.7(5)
C45 N12 C47 C48 -30.5(6)
C46 N12 C47 C48 120.0(5)
N13 C47 C48 C49 0.2(7)
N12 C47 C48 C49 -177.4(4)
C47 C48 C49 C50 0.9(7)
C48 C49 C50 C51 -0.6(7)
C47 N13 C51 C50 2.1(6)
Ag5 N13 C51 C50 -162.7(3)
C47 N13 C51 N14 -174.3(4)
Ag5 N13 C51 N14 20.9(4)
C49 C50 C51 N13 -1.0(7)
C49 C50 C51 N14 175.2(4)
C53 N14 C51 N13 -126.6(4)
C52 N14 C51 N13 82.8(5)
C53 N14 C51 C50 57.0(6)
C52 N14 C51 C50 -93.6(5)
C57 N15 C53 N14 -178.4(4)
Ag4 N15 C53 N14 18.4(6)
C57 N15 C53 C54 5.1(7)
Ag4 N15 C53 C54 -158.1(3)
C51 N14 C53 N15 29.3(6)
C52 N14 C53 N15 178.5(4)
C51 N14 C53 C54 -154.2(4)
C52 N14 C53 C54 -5.0(7)
N15 C53 C54 C55 -1.9(7)
N14 C53 C54 C55 -178.2(5)
C53 C54 C55 C56 -1.8(8)
C54 C55 C56 C57 2.2(9)
C53 N15 C57 C56 -4.7(7)
Ag4 N15 C57 C56 162.0(4)
C53 N15 C57 N16 174.5(4)
Ag4 N15 C57 N16 -18.8(5)
C55 C56 C57 N15 1.1(8)
C55 C56 C57 N16 -178.1(5)
C59 N16 C57 N15 118.4(5)
C58 N16 C57 N15 -80.1(6)
C59 N16 C57 C56 -62.4(7)
C58 N16 C57 C56 99.2(6)
C63 N17 C59 N16 -177.7(5)
C63 N17 C59 C60 -1.8(8)
C57 N16 C59 N17 -15.7(7)
C58 N16 C59 N17 -176.3(5)
C57 N16 C59 C60 168.4(5)
C58 N16 C59 C60 7.7(8)
N17 C59 C60 C61 0.7(9)
N16 C59 C60 C61 176.3(6)
C59 C60 C61 C62 -0.2(11)
C60 C61 C62 C63 0.7(12)
C59 N17 C63 N18 179.3(5)
C59 N17 C63 C62 2.3(8)
C17 N18 C63 N17 9.4(7)
C64 N18 C63 N17 -177.3(6)
C17 N18 C63 C62 -173.6(6)
C64 N18 C63 C62 -0.3(9)
C61 C62 C63 N17 -1.8(10)
C61 C62 C63 N18 -178.4(6)
O1 S1 C65 F3 -178.8(5)
O3 S1 C65 F3 59.4(6)
O2 S1 C65 F3 -60.3(6)
O1 S1 C65 F1 62.7(5)
O3 S1 C65 F1 -59.1(5)
O2 S1 C65 F1 -178.7(5)
O1 S1 C65 F2 -58.1(6)
O3 S1 C65 F2 -179.9(5)
O2 S1 C65 F2 60.5(6)
O4 S2 C66 F6 167.5(6)
O5 S2 C66 F6 46.4(6)
O6 S2 C66 F6 -70.9(6)
O4 S2 C66 F5 -67.4(6)
O5 S2 C66 F5 171.5(5)
O6 S2 C66 F5 54.2(5)
O4 S2 C66 F4 49.6(6)
O5 S2 C66 F4 -71.6(5)
O6 S2 C66 F4 171.1(5)
O8 S3 C67 F7 -175.7(5)
O9 S3 C67 F7 61.1(6)
O7 S3 C67 F7 -55.7(6)
O8 S3 C67 F8 -54.2(7)
O9 S3 C67 F8 -177.4(6)
O7 S3 C67 F8 65.8(6)
O8 S3 C67 F9 64.6(6)
O9 S3 C67 F9 -58.7(5)
O7 S3 C67 F9 -175.5(5)
C71 O11 C70 C69 -179.8(10)
C70 O11 C71 C72 -179.0(9)
